data_7700286
loop_
_publ_author_name
'Li, Yanjun'
'Zhang, Dan'
'Liu, Lili'
'Zhang, Weiguo'
'Zhang, Jiang'
'Cong, Ye'
'Li, Xuanke'
'Halasyamani, P. Shiv'

_publ_section_title
;
 Cs<sub>2</sub>CdV<sub>2</sub>O<sub>6</sub>Cl<sub>2</sub> and
 Cs<sub>3</sub>CdV<sub>4</sub>O<sub>12</sub>Br: two new
 non-centrosymmetric oxyhalides containing d<sup>0</sup> and
 d<sup>10</sup> cations and exhibiting second harmonic generation
 activity.
;
_journal_issue 28
_journal_name_full 'Dalton transactions (Cambridge, England : 2003)'
_journal_page_first 10642
_journal_page_last 10651
_journal_paper_doi 10.1039/c9dt02099c
_journal_volume 48
_journal_year 2019
_chemical_formula_moiety '0.5(Cd2 Cl4 Cs4 O12 V4)'
_chemical_formula_sum 'Cd Cl2 Cs2 O6 V2'
_chemical_formula_weight 647.00
_space_group_crystal_system monoclinic
_space_group_IT_number 8
_space_group_name_Hall 'C -2y'
_space_group_name_H-M_alt 'C 1 m 1'
_symmetry_space_group_name_Hall 'C -2y'
_symmetry_space_group_name_H-M 'C 1 m 1'
_atom_sites_solution_primary iterative
_audit_creation_date 2018-04-28
_audit_creation_method
;
Olex2 1.2
(compiled 2018.04.03 svn.r3497 for OlexSys, GUI svn.r5486)
;
_audit_update_record
;
2019-05-17 deposited with the CCDC.    2019-06-17 downloaded from the CCDC.
;
_cell_angle_alpha 90
_cell_angle_beta 90.404(2)
_cell_angle_gamma 90
_cell_formula_units_Z 2
_cell_length_a 5.5761(10)
_cell_length_b 18.331(3)
_cell_length_c 5.3570(10)
_cell_measurement_reflns_used 2916
_cell_measurement_temperature 296(2)
_cell_measurement_theta_max 28.306
_cell_measurement_theta_min 3.804
_cell_volume 547.55(17)
_computing_cell_refinement 'Bruker SAINT'
_computing_data_collection 'Bruker APEX2'
_computing_data_reduction 'Bruker SAINT'
_computing_molecular_graphics 'Olex2 (Dolomanov et al., 2009)'
_computing_publication_material 'Olex2 (Dolomanov et al., 2009)'
_computing_structure_refinement 'olex2.refine (Bourhis et al., 2015)'
_computing_structure_solution 'olex2.solve (Bourhis et al., 2015)'
_diffrn_ambient_temperature 296.0
_diffrn_measured_fraction_theta_full 0.994
_diffrn_measured_fraction_theta_max 0.993
_diffrn_measurement_device_type 'Bruker APEX-II CCD'
_diffrn_measurement_method '\f and \w scans'
_diffrn_radiation_type MoK\a
_diffrn_radiation_wavelength 0.71073
_diffrn_reflns_av_R_equivalents 0.0186
_diffrn_reflns_av_unetI/netI 0.0232
_diffrn_reflns_Laue_measured_fraction_full 0.994
_diffrn_reflns_Laue_measured_fraction_max 0.993
_diffrn_reflns_limit_h_max 6
_diffrn_reflns_limit_h_min -6
_diffrn_reflns_limit_k_max 22
_diffrn_reflns_limit_k_min -22
_diffrn_reflns_limit_l_max 6
_diffrn_reflns_limit_l_min -6
_diffrn_reflns_number 2619
_diffrn_reflns_point_group_measured_fraction_full 0.959
_diffrn_reflns_point_group_measured_fraction_max 0.956
_diffrn_reflns_theta_full 25.242
_diffrn_reflns_theta_max 26.489
_diffrn_reflns_theta_min 3.804
_exptl_absorpt_coefficient_mu 10.626
_exptl_absorpt_correction_T_max 0.384
_exptl_absorpt_correction_T_min 0.291
_exptl_absorpt_correction_type multi-scan
_exptl_absorpt_process_details 'SADABS Bruker 2014/5(Bruker AXS Inc.)'
_exptl_crystal_colour 'light yellow'
_exptl_crystal_density_diffrn 3.924
_exptl_crystal_description block
_exptl_crystal_F_000 572
_exptl_crystal_size_max 0.2
_exptl_crystal_size_mid 0.1
_exptl_crystal_size_min 0.09
_refine_diff_density_max 0.969
_refine_diff_density_min -0.758
_refine_diff_density_rms 0.125
_refine_ls_abs_structure_details
;
 Refined as an inversion twin.
;
_refine_ls_abs_structure_Flack 0.07(4)
_refine_ls_extinction_coef 0.0034(3)
_refine_ls_extinction_expression Fc^*^=kFc[1+0.001xFc^2^\l^3^/sin(2\q)]^-1/4^
_refine_ls_extinction_method 'SHELXL-2018/3 (Sheldrick 2018)'
_refine_ls_goodness_of_fit_ref 1.166
_refine_ls_hydrogen_treatment undef
_refine_ls_matrix_type full
_refine_ls_number_parameters 66
_refine_ls_number_reflns 1106
_refine_ls_number_restraints 2
_refine_ls_restrained_S_all 1.165
_refine_ls_R_factor_all 0.0171
_refine_ls_R_factor_gt 0.0170
_refine_ls_shift/su_max 0.000
_refine_ls_shift/su_mean 0.000
_refine_ls_structure_factor_coef Fsqd
_refine_ls_weighting_details 'w=1/[\s^2^(Fo^2^)+(0.0099P)^2^+2.9853P] where P=(Fo^2^+2Fc^2^)/3'
_refine_ls_weighting_scheme calc
_refine_ls_wR_factor_gt 0.0419
_refine_ls_wR_factor_ref 0.0420
_reflns_Friedel_coverage 0.907
_reflns_Friedel_fraction_full 0.923
_reflns_Friedel_fraction_max 0.918
_reflns_number_gt 1104
_reflns_number_total 1106
_reflns_threshold_expression 'I > 2\s(I)'
_cod_data_source_file c9dt02099c2.cif
_cod_data_source_block 1_c
_cod_depositor_comments 'Adding full bibliography for 7700286--7700287.cif.'
_cod_original_cell_volume 547.56(17)
_cod_database_code 7700286
_shelx_shelxl_version_number 2018/3
_shelx_space_group_comment
;
The symmetry employed for this shelxl refinement is uniquely defined
by the following loop, which should always be used as a source of
symmetry information in preference to the above space-group names.
They are only intended as comments.
;
_shelx_estimated_absorpt_t_max 0.448
_shelx_estimated_absorpt_t_min 0.225
_olex2_refinement_description
;
1. Twinned data refinement
 Scales: 0.93
 0.07
;
_olex2_submission_special_instructions 'No special instructions were received'

loop_
_space_group_symop_operation_xyz
'x, y, z'
'x, -y, z'
'x+1/2, y+1/2, z'
'x+1/2, -y+1/2, z'

loop_
_atom_site_label
_atom_site_type_symbol
_atom_site_fract_x
_atom_site_fract_y
_atom_site_fract_z
_atom_site_U_iso_or_equiv
_atom_site_adp_type
_atom_site_occupancy
_atom_site_site_symmetry_order
_atom_site_calc_flag
_atom_site_refinement_flags_posn
_atom_site_refinement_flags_adp
_atom_site_refinement_flags_occupancy
Cs1 Cs 0.62713(7) 0.12921(2) 0.97267(7) 0.02556(16) Uani 1 1 d . . .
Cd1 Cd 0.65134(18) 0.500000 0.50868(17) 0.0205(2) Uani 1 2 d S T P
V1 V 0.6260(3) 0.29842(5) 0.4627(3) 0.0159(3) Uani 1 1 d . . .
Cl2 Cl 0.1638(6) 0.500000 0.4931(6) 0.0270(6) Uani 1 2 d S T P
Cl1 Cl 0.6427(6) 0.500000 0.0264(5) 0.0270(6) Uani 1 2 d S T P
O2 O 0.6802(13) 0.3819(3) 0.5697(13) 0.0318(14) Uani 1 1 d . . .
O1 O 0.6248(11) 0.2988(3) 0.1603(12) 0.0286(13) Uani 1 1 d . . .
O3 O 0.8416(10) 0.2335(4) 0.5708(12) 0.0306(13) Uani 1 1 d . . .

loop_
_atom_site_aniso_label
_atom_site_aniso_U_11
_atom_site_aniso_U_22
_atom_site_aniso_U_33
_atom_site_aniso_U_23
_atom_site_aniso_U_13
_atom_site_aniso_U_12
Cs1 0.0294(3) 0.0228(2) 0.0244(3) -0.0014(2) 0.00016(18) -0.0035(3)
Cd1 0.0297(5) 0.0127(3) 0.0193(5) 0.000 -0.0012(3) 0.000
V1 0.0137(5) 0.0115(5) 0.0225(6) 0.0008(6) -0.0004(4) -0.0013(6)
Cl2 0.0240(17) 0.0326(13) 0.0244(14) 0.000 0.0011(11) 0.000
Cl1 0.0330(15) 0.0302(13) 0.0177(14) 0.000 0.0013(12) 0.000
O2 0.042(4) 0.014(2) 0.039(3) 0.002(2) -0.006(3) -0.003(3)
O1 0.027(3) 0.031(3) 0.027(3) 0.003(2) -0.001(2) -0.001(2)
O3 0.014(3) 0.040(4) 0.038(3) 0.011(3) 0.012(2) 0.013(2)

loop_
_atom_type_symbol
_atom_type_description
_atom_type_scat_dispersion_real
_atom_type_scat_dispersion_imag
_atom_type_scat_source
Cd Cd -0.8075 1.2024 'International Tables Vol C Tables 4.2.6.8 and 6.1.1.4'
Cl Cl 0.1484 0.1585 'International Tables Vol C Tables 4.2.6.8 and 6.1.1.4'
Cs Cs -0.3680 2.1192 'International Tables Vol C Tables 4.2.6.8 and 6.1.1.4'
O O 0.0106 0.0060 'International Tables Vol C Tables 4.2.6.8 and 6.1.1.4'
V V 0.3005 0.5294 'International Tables Vol C Tables 4.2.6.8 and 6.1.1.4'

loop_
_geom_angle_atom_site_label_1
_geom_angle_atom_site_label_2
_geom_angle_atom_site_label_3
_geom_angle
_geom_angle_site_symmetry_1
_geom_angle_site_symmetry_3
Cl2 Cs1 V1 131.00(6) 3_545 4_556
Cl2 Cs1 V1 71.52(4) 3_546 4_556
Cl2 Cs1 Cl2 96.765(19) 3_545 3_546
Cl2 Cs1 Cl1 70.24(6) 3_545 3_446
Cl2 Cs1 Cl1 65.07(6) 3_545 3_546
Cl2 Cs1 Cl1 59.50(6) 3_546 3_546
Cl2 Cs1 O2 59.51(11) 3_545 4
Cl2 Cs1 O2 110.98(11) 3_546 4
Cl2 Cs1 O3 155.80(11) 3_546 4_455
Cl2 Cs1 O3 93.48(10) 3_545 4_455
Cl1 Cs1 V1 132.64(5) 3_446 4_556
Cl1 Cs1 V1 68.39(4) 3_546 4_556
Cl1 Cs1 Cl2 63.41(6) 3_446 3_546
Cl1 Cs1 Cl1 98.857(19) 3_446 3_546
Cl1 Cs1 O2 128.64(10) 3_446 4
Cl1 Cs1 O2 51.64(10) 3_546 4
Cl1 Cs1 O3 100.09(10) 3_446 4_455
O2 Cs1 V1 164.18(10) 4_455 4_556
O2 Cs1 V1 80.09(10) 4 4_556
O2 Cs1 Cl2 119.80(12) 4_455 3_546
O2 Cs1 Cl2 61.62(12) 4_455 3_545
O2 Cs1 Cl1 126.16(11) 4_455 3_546
O2 Cs1 Cl1 56.46(12) 4_455 3_446
O2 Cs1 O2 103.82(18) 4_455 4
O2 Cs1 O3 48.26(13) 4_455 4_455
O1 Cs1 V1 59.42(11) 1_556 4_556
O1 Cs1 V1 22.43(12) 4_556 4_556
O1 Cs1 V1 104.83(11) 4_456 4_556
O1 Cs1 Cl2 89.10(13) 4_556 3_546
O1 Cs1 Cl2 112.42(11) 1_556 3_546
O1 Cs1 Cl2 123.69(12) 4_456 3_545
O1 Cs1 Cl2 94.05(13) 4_456 3_546
O1 Cs1 Cl2 150.43(12) 1_556 3_545
O1 Cs1 Cl2 116.79(13) 4_556 3_545
O1 Cs1 Cl1 153.55(13) 4_456 3_546
O1 Cs1 Cl1 66.16(12) 4_456 3_446
O1 Cs1 Cl1 152.49(13) 4_556 3_446
O1 Cs1 Cl1 125.77(11) 1_556 3_546
O1 Cs1 Cl1 64.89(11) 4_556 3_546
O1 Cs1 Cl1 126.58(12) 1_556 3_446
O1 Cs1 O2 103.41(14) 1_556 4
O1 Cs1 O2 65.13(16) 4_456 4_455
O1 Cs1 O2 154.57(15) 4_456 4
O1 Cs1 O2 151.04(16) 4_556 4_455
O1 Cs1 O2 59.81(15) 4_556 4
O1 Cs1 O2 104.84(15) 1_556 4_455
O1 Cs1 O1 61.33(12) 4_556 1_556
O1 Cs1 O1 60.97(12) 4_456 1_556
O1 Cs1 O1 118.48(18) 4_556 4_456
O1 Cs1 O3 61.66(14) 1_556 4_455
O1 Cs1 O3 62.17(15) 4_456 4_455
O1 Cs1 O3 105.72(14) 4_556 4_455
O3 Cs1 V1 116.78(9) 4_455 4_556
O3 Cs1 V1 88.94(12) . 4_556
O3 Cs1 Cl2 154.26(12) . 3_546
O3 Cs1 Cl2 83.32(14) . 3_545
O3 Cs1 Cl1 138.40(13) . 3_446
O3 Cs1 Cl1 98.22(11) . 3_546
O3 Cs1 Cl1 144.20(10) 4_455 3_546
O3 Cs1 O2 82.98(17) . 4_455
O3 Cs1 O2 93.11(13) 4_455 4
O3 Cs1 O2 47.31(14) . 4
O3 Cs1 O1 68.39(17) . 4_556
O3 Cs1 O1 68.41(17) . 1_556
O3 Cs1 O1 107.36(16) . 4_456
O3 Cs1 O3 48.87(6) . 4_455
Cs1 Cd1 Cs1 73.844(19) 3 3_554
Cs1 Cd1 Cs1 174.14(2) 4_455 3_554
Cs1 Cd1 Cs1 116.946(15) 4_455 4_554
Cs1 Cd1 Cs1 62.24(2) 3_554 4_554
Cs1 Cd1 Cs1 63.20(2) 4_455 3_455
Cs1 Cd1 Cs1 106.70(3) 3 4_554
Cs1 Cd1 Cs1 106.70(3) 4 3_554
Cs1 Cd1 Cs1 111.54(3) 3 4_455
Cs1 Cd1 Cs1 116.946(15) 3_455 3_554
Cs1 Cd1 Cs1 78.089(18) 4 4_455
Cs1 Cd1 Cs1 73.844(19) 4 4_554
Cs1 Cd1 Cs1 66.36(2) 3 4
Cs1 Cd1 Cs1 174.14(2) 3_455 4_554
Cs1 Cd1 Cs1 111.54(3) 4 3_455
Cs1 Cd1 Cs1 78.089(18) 3 3_455
Cl2 Cd1 Cs1 131.78(5) 1_655 4_455
Cl2 Cd1 Cs1 50.71(6) . 4_455
Cl2 Cd1 Cs1 53.71(5) 1_655 4
Cl2 Cd1 Cs1 53.71(5) 1_655 3
Cl2 Cd1 Cs1 53.03(6) 1_655 3_554
Cl2 Cd1 Cs1 128.78(6) . 4
Cl2 Cd1 Cs1 128.78(6) . 3
Cl2 Cd1 Cs1 50.71(6) . 3_455
Cl2 Cd1 Cs1 124.32(6) . 3_554
Cl2 Cd1 Cs1 124.32(6) . 4_554
Cl2 Cd1 Cs1 53.03(6) 1_655 4_554
Cl2 Cd1 Cs1 131.78(5) 1_655 3_455
Cl2 Cd1 Cl2 176.56(15) . 1_655
Cl2 Cd1 Cl1 90.36(12) . 1_556
Cl1 Cd1 Cs1 51.70(6) . 4_554
Cl1 Cd1 Cs1 122.84(7) . 4_455
Cl1 Cd1 Cs1 55.56(6) 1_556 4_455
Cl1 Cd1 Cs1 129.84(6) 1_556 4_554
Cl1 Cd1 Cs1 129.84(6) 1_556 3_554
Cl1 Cd1 Cs1 125.54(7) . 3
Cl1 Cd1 Cs1 122.84(7) . 3_455
Cl1 Cd1 Cs1 56.00(6) 1_556 3
Cl1 Cd1 Cs1 55.56(6) 1_556 3_455
Cl1 Cd1 Cs1 125.54(7) . 4
Cl1 Cd1 Cs1 51.70(6) . 3_554
Cl1 Cd1 Cs1 56.00(6) 1_556 4
Cl1 Cd1 Cl2 93.08(10) 1_556 1_655
Cl1 Cd1 Cl2 87.57(11) . .
Cl1 Cd1 Cl2 88.99(12) . 1_655
Cl1 Cd1 Cl1 177.93(16) . 1_556
O2 Cd1 Cs1 118.8(2) 2_565 4_455
O2 Cd1 Cs1 56.5(2) 2_565 3_455
O2 Cd1 Cs1 118.8(2) . 3_455
O2 Cd1 Cs1 56.5(2) . 4_455
O2 Cd1 Cs1 114.22(17) 2_565 4
O2 Cd1 Cs1 47.99(17) 2_565 3
O2 Cd1 Cs1 47.99(17) . 4
O2 Cd1 Cs1 114.22(17) . 3
O2 Cd1 Cs1 124.1(2) . 3_554
O2 Cd1 Cs1 62.7(2) . 4_554
O2 Cd1 Cs1 124.1(2) 2_565 4_554
O2 Cd1 Cs1 62.7(2) 2_565 3_554
O2 Cd1 Cl2 94.40(19) . .
O2 Cd1 Cl2 94.40(19) 2_565 .
O2 Cd1 Cl2 86.11(19) 2_565 1_655
O2 Cd1 Cl2 86.11(19) . 1_655
O2 Cd1 Cl1 98.61(18) . .
O2 Cd1 Cl1 81.54(18) 2_565 1_556
O2 Cd1 Cl1 81.54(18) . 1_556
O2 Cd1 Cl1 98.61(18) 2_565 .
O2 Cd1 O2 160.9(3) . 2_565
Cs1 V1 Cs1 80.50(3) 4_454 1_554
Cs1 V1 Cs1 142.23(3) 4_554 4_455
Cs1 V1 Cs1 81.98(3) 4_454 4_455
Cs1 V1 Cs1 86.94(3) 4_454 4_554
Cs1 V1 Cs1 81.77(3) 4_554 4
Cs1 V1 Cs1 80.09(3) 1_554 4_554
Cs1 V1 Cs1 132.57(4) 1_554 4_455
Cs1 V1 Cs1 85.10(3) 4 4_455
Cs1 V1 Cs1 132.14(4) 1_554 4
Cs1 V1 Cs1 141.98(3) 4_454 4
O2 V1 Cs1 92.6(2) . 4_454
O2 V1 Cs1 157.7(3) . 1_554
O2 V1 Cs1 66.3(3) . 4_455
O2 V1 Cs1 78.4(3) . 4_554
O2 V1 Cs1 49.7(2) . 4
O2 V1 O3 112.4(3) . .
O2 V1 O3 110.4(3) . 4_455
O1 V1 Cs1 50.0(2) . 1_554
O1 V1 Cs1 49.5(2) . 4_454
O1 V1 Cs1 49.6(2) . 4_554
O1 V1 Cs1 131.4(2) . 4
O1 V1 Cs1 131.5(2) . 4_455
O1 V1 O2 109.9(3) . .
O1 V1 O3 109.0(3) . .
O1 V1 O3 109.1(3) . 4_455
O3 V1 Cs1 119.3(2) 4_455 4
O3 V1 Cs1 63.0(2) . 4
O3 V1 Cs1 44.7(2) 4_455 4_455
O3 V1 Cs1 88.0(2) 4_455 1_554
O3 V1 Cs1 158.3(2) 4_455 4_554
O3 V1 Cs1 72.3(2) . 1_554
O3 V1 Cs1 73.1(2) 4_455 4_454
O3 V1 Cs1 152.8(2) . 4_454
O3 V1 Cs1 117.0(2) . 4_455
O3 V1 Cs1 87.8(2) . 4_554
O3 V1 O3 105.9(2) . 4_455
Cs1 Cl2 Cs1 85.13(8) 3_455 4_455
Cs1 Cl2 Cs1 96.764(19) 3_455 3_454
Cs1 Cl2 Cs1 80.58(7) 4_454 3_454
Cs1 Cl2 Cs1 173.06(10) 3_455 4_454
Cs1 Cl2 Cs1 96.76(2) 4_455 4_454
Cs1 Cl2 Cs1 173.06(10) 4_455 3_454
Cd1 Cl2 Cs1 94.24(9) . 4_454
Cd1 Cl2 Cs1 88.38(7) 1_455 3_454
Cd1 Cl2 Cs1 85.12(9) 1_455 4_455
Cd1 Cl2 Cs1 88.38(7) 1_455 4_454
Cd1 Cl2 Cs1 92.35(7) . 4_455
Cd1 Cl2 Cs1 92.35(7) . 3_455
Cd1 Cl2 Cs1 94.24(9) . 3_454
Cd1 Cl2 Cs1 85.12(9) 1_455 3_455
Cd1 Cl2 Cd1 176.56(15) . 1_455
Cs1 Cl1 Cs1 98.856(19) 3_554 3_454
Cs1 Cl1 Cs1 170.85(8) 3_554 4_454
Cs1 Cl1 Cs1 98.856(19) 4_554 4_454
Cs1 Cl1 Cs1 170.85(8) 4_554 3_454
Cs1 Cl1 Cs1 82.13(8) 3_554 4_554
Cs1 Cl1 Cs1 78.73(7) 4_454 3_454
Cd1 Cl1 Cs1 86.66(7) 1_554 4_454
Cd1 Cl1 Cs1 94.07(7) . 3_554
Cd1 Cl1 Cs1 94.93(9) . 3_454
Cd1 Cl1 Cs1 94.07(7) . 4_554
Cd1 Cl1 Cs1 94.93(9) . 4_454
Cd1 Cl1 Cs1 84.37(8) 1_554 4_554
Cd1 Cl1 Cs1 84.37(8) 1_554 3_554
Cd1 Cl1 Cs1 86.66(7) 1_554 3_454
Cd1 Cl1 Cd1 177.93(16) . 1_554
Cs1 O2 Cs1 103.82(18) 4 4_455
Cd1 O2 Cs1 94.5(2) . 4_455
Cd1 O2 Cs1 102.3(2) . 4
V1 O2 Cs1 107.7(3) . 4
V1 O2 Cs1 90.0(3) . 4_455
V1 O2 Cd1 147.6(4) . .
Cs1 O1 Cs1 106.56(19) 4_554 1_554
Cs1 O1 Cs1 107.38(18) 4_454 1_554
Cs1 O1 Cs1 118.49(18) 4_454 4_554
V1 O1 Cs1 107.7(3) . 1_554
V1 O1 Cs1 108.2(3) . 4_554
V1 O1 Cs1 108.1(3) . 4_454
Cs1 O3 Cs1 100.49(17) . 4
V1 O3 Cs1 111.5(3) 4 .
V1 O3 Cs1 91.9(2) 4 4
V1 O3 Cs1 91.3(3) . 4
V1 O3 Cs1 111.8(3) . .
V1 O3 V1 135.2(4) . 4

loop_
_geom_bond_atom_site_label_1
_geom_bond_atom_site_label_2
_geom_bond_distance
_geom_bond_site_symmetry_2
Cs1 V1 4.0354(15) 4_556
Cs1 Cl2 3.501(3) 3_545
Cs1 Cl2 3.663(3) 3_546
Cs1 Cl1 3.734(3) 3_546
Cs1 Cl1 3.606(3) 3_446
Cs1 O2 3.292(7) 4_455
Cs1 O2 3.782(7) 4
Cs1 O1 3.267(6) 1_556
Cs1 O1 3.262(6) 4_456
Cs1 O1 3.227(6) 4_556
Cs1 O3 3.124(6) .
Cs1 O3 3.668(7) 4_455
Cd1 Cl2 2.859(4) 1_655
Cd1 Cl2 2.719(4) .
Cd1 Cl1 2.774(3) 1_556
Cd1 Cl1 2.584(3) .
Cd1 O2 2.195(6) 2_565
Cd1 O2 2.195(6) .
V1 O2 1.662(6) .
V1 O1 1.620(7) .
V1 O3 1.785(6) .
V1 O3 1.790(6) 4_455

loop_
_twin_individual_id
_twin_individual_mass_fraction_refined
1 0.93
2 0.07
